data_7156208
loop_
_publ_author_name
'Ben Haj Salah, Khoubaib'
'Das, Sanjit'
'Ruiz, Nicolas'
'Andreu, Vanessa'
'Martinez, Jean'
'Wenger, Emmanuel'
'Amblard, Muriel'
'Didierjean, Claude'
'Legrand, Baptiste'
'Inguimbert, Nicolas'

_publ_section_title
;
 How are 1,2,3-triazoles accommodated in helical secondary structures?
;
_journal_issue 19
_journal_name_full 'Organic &amp; biomolecular chemistry'
_journal_page_first 3576
_journal_page_last 3583
_journal_paper_doi 10.1039/c8ob00686e
_journal_volume 16
_journal_year 2018
_chemical_absolute_configuration syn
_chemical_formula_sum 'C78 H133 N19 O19'
_chemical_formula_weight 1641.03
_space_group_crystal_system orthorhombic
_space_group_IT_number 18
_space_group_name_Hall 'P 2 2ab'
_space_group_name_H-M_alt 'P 21 21 2'
_symmetry_space_group_name_Hall 'P 2 2ab'
_symmetry_space_group_name_H-M 'P 21 21 2'
_atom_sites_solution_hydrogens mixed
_audit_creation_method SHELXL-2014/7
_audit_update_record
;
2017-07-03 deposited with the CCDC.
2018-04-12 downloaded from the CCDC.
;
_cell_angle_alpha 90
_cell_angle_beta 90
_cell_angle_gamma 90
_cell_formula_units_Z 4
_cell_length_a 29.04(2)
_cell_length_b 33.47(2)
_cell_length_c 10.300(10)
_cell_measurement_reflns_used 194957
_cell_measurement_temperature 110(2)
_cell_measurement_theta_max 32.613
_cell_measurement_theta_min 1.575
_cell_volume 10011(13)
_computing_structure_refinement 'SHELXL-2014/7 (Sheldrick, 2014)'
_diffrn_ambient_temperature 110(2)
_diffrn_measured_fraction_theta_full 0.851
_diffrn_measured_fraction_theta_max 0.851
_diffrn_measurement_device_type
;
Beamline FIP BM30a ESRF
Roth, M., Carpentier, P., Kaikati, O., Joly, J., 
Charrault, P., Pirocchi, M., Kahn, R., Fanchon, 
E., Jacquamet, L., Borel, F., Bertoni, A., 
Israel-Gouy, P. & Ferrer, J. L. (2002). 
FIP: a highly automated beamline for 
multiwavelength anomalous diffraction experiments. 
Acta Crystallographica Section D-Biological 
Crystallography 58, 805-814.
;
_diffrn_measurement_method oscillation
_diffrn_radiation_wavelength 0.920
_diffrn_reflns_av_R_equivalents 0.0801
_diffrn_reflns_av_unetI/netI 0.0405
_diffrn_reflns_Laue_measured_fraction_full 0.851
_diffrn_reflns_Laue_measured_fraction_max 0.851
_diffrn_reflns_limit_h_max 31
_diffrn_reflns_limit_h_min -33
_diffrn_reflns_limit_k_max 38
_diffrn_reflns_limit_k_min -34
_diffrn_reflns_limit_l_max 10
_diffrn_reflns_limit_l_min -12
_diffrn_reflns_number 194957
_diffrn_reflns_point_group_measured_fraction_full 0.804
_diffrn_reflns_point_group_measured_fraction_max 0.804
_diffrn_reflns_theta_full 32.613
_diffrn_reflns_theta_max 32.613
_diffrn_reflns_theta_min 1.575
_exptl_absorpt_coefficient_mu 0.144
_exptl_absorpt_correction_type none
_exptl_crystal_colour colourless
_exptl_crystal_density_diffrn 1.089
_exptl_crystal_description prismatic
_exptl_crystal_F_000 3544
_exptl_crystal_size_max 0.5
_exptl_crystal_size_mid 0.03
_exptl_crystal_size_min 0.03
_refine_diff_density_max 0.908
_refine_diff_density_min -0.694
_refine_diff_density_rms 0.111
_refine_ls_abs_structure_details
;
 Flack x determined using 4641 quotients [(I+)-(I-)]/[(I+)+(I-)]
 (Parsons, Flack and Wagner, Acta Cryst. B69 (2013) 249-259).
;
_refine_ls_abs_structure_Flack -0.1(2)
_refine_ls_extinction_method none
_refine_ls_goodness_of_fit_ref 1.635
_refine_ls_hydrogen_treatment mixed
_refine_ls_matrix_type full
_refine_ls_number_parameters 1053
_refine_ls_number_reflns 13538
_refine_ls_number_restraints 1008
_refine_ls_restrained_S_all 1.602
_refine_ls_R_factor_all 0.1092
_refine_ls_R_factor_gt 0.0968
_refine_ls_shift/su_max 0.013
_refine_ls_shift/su_mean 0.002
_refine_ls_structure_factor_coef Fsqd
_refine_ls_weighting_details 'w=1/[\s^2^(Fo^2^)+(0.1506P)^2^] where P=(Fo^2^+2Fc^2^)/3'
_refine_ls_weighting_scheme calc
_refine_ls_wR_factor_gt 0.2663
_refine_ls_wR_factor_ref 0.2748
_reflns_Friedel_coverage 0.716
_reflns_Friedel_fraction_full 0.747
_reflns_Friedel_fraction_max 0.747
_reflns_number_gt 11792
_reflns_number_total 13538
_reflns_threshold_expression 'I > 2\s(I)'
_cod_data_source_file c8ob00686e2.cif
_cod_data_source_block khbj314
_cod_depositor_comments 'Adding full bibliography for 7156204--7156209.cif.'
_cod_database_code 7156208
_shelx_shelxl_version_number 2014/7
_shelx_space_group_comment
;
The symmetry employed for this shelxl refinement is uniquely defined
by the following loop, which should always be used as a source of
symmetry information in preference to the above space-group names.
They are only intended as comments.
;

loop_
_space_group_symop_operation_xyz
'x, y, z'
'-x, -y, z'
'x+1/2, -y+1/2, -z'
'-x+1/2, y+1/2, -z'

loop_
_atom_site_label
_atom_site_type_symbol
_atom_site_fract_x
_atom_site_fract_y
_atom_site_fract_z
_atom_site_U_iso_or_equiv
_atom_site_adp_type
_atom_site_occupancy
_atom_site_site_symmetry_order
_atom_site_calc_flag
_atom_site_refinement_flags_posn
_atom_site_refinement_flags_adp
CH3_1 C 0.0657(17) 0.4079(8) -1.217(4) 0.41(3) Uani 1 1 d D U
H1_1 H 0.0643 0.4098 -1.3119 0.615 Uiso 1 1 calc R U
H2_1 H 0.0500 0.4310 -1.1786 0.615 Uiso 1 1 calc R U
H3_1 H 0.0980 0.4077 -1.1892 0.615 Uiso 1 1 calc R U
C_1 C 0.0434(12) 0.3714(7) -1.175(4) 0.246(12) Uani 1 1 d D U
O_1 O 0.0393(4) 0.3600(4) -1.057(2) 0.191(6) Uani 1 1 d . U
N_2 N 0.0475(5) 0.3387(3) -1.2746(15) 0.158(5) Uani 1 1 d D U
H_2 H 0.0580 0.3421 -1.3539 0.190 Uiso 1 1 calc R U
CA_2 C 0.0321(4) 0.3016(3) -1.2245(9) 0.074(2) Uani 1 1 d . U
HA_2 H 0.0044 0.3062 -1.1688 0.089 Uiso 1 1 calc R U
C_2 C 0.0695(3) 0.2829(2) -1.1442(8) 0.0573(19) Uani 1 1 d . U
O_2 O 0.1110(2) 0.2852(2) -1.1813(6) 0.0756(17) Uani 1 1 d . U
CB_2 C 0.0186(5) 0.2741(4) -1.3417(11) 0.109(4) Uani 1 1 d . U
HB_2 H 0.0429 0.2773 -1.4097 0.163 Uiso 1 1 calc R U
CG1_2 C 0.0142(5) 0.2289(4) -1.3126(18) 0.131(5) Uani 1 1 d . U
HG11_2 H 0.0058 0.2147 -1.3923 0.197 Uiso 1 1 calc R U
HG12_2 H 0.0438 0.2187 -1.2805 0.197 Uiso 1 1 calc R U
HG13_2 H -0.0096 0.2246 -1.2467 0.197 Uiso 1 1 calc R U
CG2_2 C -0.0289(5) 0.2911(4) -1.4011(14) 0.124(5) Uani 1 1 d . U
HG21_2 H -0.0257 0.3197 -1.4190 0.185 Uiso 1 1 calc R U
HG22_2 H -0.0361 0.2770 -1.4819 0.185 Uiso 1 1 calc R U
HG23_2 H -0.0539 0.2870 -1.3384 0.185 Uiso 1 1 calc R U
N_3 N 0.05721(19) 0.26443(18) -1.0362(6) 0.0457(14) Uani 1 1 d . U
H_3 H 0.0282 0.2653 -1.0120 0.055 Uiso 1 1 calc R U
CA_3 C 0.0897(2) 0.2429(2) -0.9564(9) 0.0517(18) Uani 1 1 d . U
C_3 C 0.1282(2) 0.2706(2) -0.9071(7) 0.0455(17) Uani 1 1 d . U
O_3 O 0.16593(15) 0.25579(14) -0.8737(6) 0.0543(13) Uani 1 1 d . U
CB1_3 C 0.1095(3) 0.2083(3) -1.0286(13) 0.082(3) Uani 1 1 d . U
HB11_3 H 0.1314 0.1942 -0.9729 0.123 Uiso 1 1 calc R U
HB12_3 H 0.0846 0.1901 -1.0539 0.123 Uiso 1 1 calc R U
HB13_3 H 0.1253 0.2180 -1.1066 0.123 Uiso 1 1 calc R U
CB2_3 C 0.0650(3) 0.2287(3) -0.8337(10) 0.072(2) Uani 1 1 d . U
HB21_3 H 0.0867 0.2140 -0.7786 0.109 Uiso 1 1 calc R U
HB22_3 H 0.0530 0.2518 -0.7862 0.109 Uiso 1 1 calc R U
HB23_3 H 0.0394 0.2111 -0.8579 0.109 Uiso 1 1 calc R U
N_4 N 0.11852(19) 0.30982(18) -0.8934(6) 0.0494(15) Uani 1 1 d . U
H_4 H 0.0919 0.3183 -0.9237 0.059 Uiso 1 1 calc R U
CA_4 C 0.1483(2) 0.3393(2) -0.8329(7) 0.0482(17) Uani 1 1 d . U
C_4 C 0.1549(2) 0.3277(2) -0.6920(7) 0.0429(16) Uani 1 1 d . U
C1_4 C 0.1853(2) 0.3039(2) -0.6307(7) 0.0470(17) Uani 1 1 d . U
H1_4 H 0.2115 0.2914 -0.6678 0.056 Uiso 1 1 calc R U
N1_4 N 0.1231(3) 0.3392(3) -0.6041(7) 0.079(2) Uani 1 1 d . U
N2_4 N 0.1328(3) 0.3238(3) -0.4887(7) 0.079(2) Uani 1 1 d . U
CB1_4 C 0.1246(3) 0.3805(2) -0.8448(8) 0.060(2) Uani 1 1 d . U
HB11_4 H 0.1441 0.4010 -0.8046 0.091 Uiso 1 1 calc R U
HB12_4 H 0.1200 0.3869 -0.9367 0.091 Uiso 1 1 calc R U
HB13_4 H 0.0948 0.3797 -0.8006 0.091 Uiso 1 1 calc R U
CB2_4 C 0.1952(3) 0.3404(2) -0.9057(7) 0.0508(18) Uani 1 1 d . U
HB21_4 H 0.2154 0.3602 -0.8651 0.076 Uiso 1 1 calc R U
HB22_4 H 0.2097 0.3140 -0.9011 0.076 Uiso 1 1 calc R U
HB23_4 H 0.1900 0.3475 -0.9967 0.076 Uiso 1 1 calc R U
N_5 N 0.1711(2) 0.3012(2) -0.5055(6) 0.0518(16) Uani 1 1 d . U
CA_5 C 0.1899(3) 0.2780(2) -0.3958(7) 0.0523(17) Uani 1 1 d . U
HA_5 H 0.1668 0.2787 -0.3240 0.063 Uiso 1 1 calc R U
C_5 C 0.2326(3) 0.2986(2) -0.3489(6) 0.0465(16) Uani 1 1 d . U
O_5 O 0.26978(19) 0.29587(17) -0.4083(5) 0.0585(13) Uani 1 1 d . U
CB_5 C 0.1980(2) 0.2346(2) -0.4314(7) 0.0485(17) Uani 1 1 d . U
HB_5 H 0.2225 0.2334 -0.4995 0.058 Uiso 1 1 calc R U
CG1_5 C 0.1540(3) 0.2159(3) -0.4857(10) 0.074(2) Uani 1 1 d . U
HG11_5 H 0.1598 0.1879 -0.5081 0.111 Uiso 1 1 calc R U
HG12_5 H 0.1295 0.2173 -0.4202 0.111 Uiso 1 1 calc R U
HG13_5 H 0.1443 0.2305 -0.5636 0.111 Uiso 1 1 calc R U
CG2_5 C 0.2149(3) 0.2125(3) -0.3110(10) 0.073(2) Uani 1 1 d . U
HG21_5 H 0.2203 0.1844 -0.3326 0.110 Uiso 1 1 calc R U
HG22_5 H 0.2437 0.2246 -0.2807 0.110 Uiso 1 1 calc R U
HG23_5 H 0.1916 0.2143 -0.2424 0.110 Uiso 1 1 calc R U
N_6 N 0.2293(2) 0.3207(2) -0.2413(7) 0.0605(17) Uani 1 1 d . U
H_6 H 0.2027 0.3218 -0.2001 0.073 Uiso 1 1 calc R U
CA_6 C 0.2672(3) 0.3423(2) -0.1920(8) 0.060(2) Uani 1 1 d . U
HA1_6 H 0.2565 0.3597 -0.1202 0.072 Uiso 1 1 calc R U
HA2_6 H 0.2795 0.3598 -0.2613 0.072 Uiso 1 1 calc R U
C_6 C 0.3061(2) 0.3152(2) -0.1418(6) 0.0426(16) Uani 1 1 d . U
O_6 O 0.29813(16) 0.27996(13) -0.1166(4) 0.0417(11) Uani 1 1 d . U
N_7 N 0.3457(2) 0.33280(16) -0.1253(5) 0.0442(13) Uani 1 1 d . U
H_7 H 0.3484 0.3583 -0.1439 0.053 Uiso 1 1 calc R U
CA_7 C 0.3862(2) 0.3105(2) -0.0757(6) 0.0422(16) Uani 1 1 d . U
HA_7 H 0.3888 0.2859 -0.1302 0.051 Uiso 1 1 calc R U
C_7 C 0.3809(2) 0.2962(2) 0.0647(7) 0.0412(16) Uani 1 1 d . U
O_7 O 0.40225(17) 0.26633(15) 0.1028(5) 0.0540(13) Uani 1 1 d . U
CB_7 C 0.4294(3) 0.3333(2) -0.0956(8) 0.0553(18) Uani 1 1 d . U
HB1_7 H 0.4552 0.3171 -0.0605 0.066 Uiso 1 1 calc R U
HB2_7 H 0.4276 0.3580 -0.0432 0.066 Uiso 1 1 calc R U
CG_7 C 0.4417(3) 0.3451(3) -0.2355(10) 0.070(2) Uani 1 1 d . U
HG_7 H 0.4153 0.3606 -0.2720 0.084 Uiso 1 1 calc R U
CD1_7 C 0.4490(3) 0.3103(3) -0.3175(8) 0.072(2) Uani 1 1 d . U
HD11_7 H 0.4567 0.3191 -0.4057 0.108 Uiso 1 1 calc R U
HD12_7 H 0.4744 0.2943 -0.2824 0.108 Uiso 1 1 calc R U
HD13_7 H 0.4209 0.2942 -0.3197 0.108 Uiso 1 1 calc R U
CD2_7 C 0.4844(4) 0.3726(4) -0.2344(15) 0.105(4) Uani 1 1 d . U
HD21_7 H 0.4785 0.3957 -0.1785 0.157 Uiso 1 1 calc R U
HD22_7 H 0.5110 0.3577 -0.2012 0.157 Uiso 1 1 calc R U
HD23_7 H 0.4909 0.3817 -0.3229 0.157 Uiso 1 1 calc R U
N_8 N 0.35379(18) 0.31780(15) 0.1418(5) 0.0354(12) Uani 1 1 d . U
H_8 H 0.3419 0.3399 0.1103 0.043 Uiso 1 1 calc R U
CA_8 C 0.3424(2) 0.30677(19) 0.2779(6) 0.0388(15) Uani 1 1 d . U
C_8 C 0.3214(2) 0.26471(19) 0.2724(6) 0.0373(15) Uani 1 1 d . U
C1_8 C 0.2967(2) 0.24711(18) 0.1758(6) 0.0370(15) Uani 1 1 d . U
H1_8 H 0.2879 0.2587 0.0955 0.044 Uiso 1 1 calc R U
N1_8 N 0.32517(19) 0.23811(15) 0.3706(5) 0.0367(12) Uani 1 1 d . U
N2_8 N 0.3052(2) 0.20430(15) 0.3364(5) 0.0409(13) Uani 1 1 d . U
CB1_8 C 0.3847(3) 0.3071(2) 0.3649(8) 0.0532(18) Uani 1 1 d . U
HB11_8 H 0.3758 0.2997 0.4535 0.080 Uiso 1 1 calc R U
HB12_8 H 0.4073 0.2879 0.3320 0.080 Uiso 1 1 calc R U
HB13_8 H 0.3982 0.3339 0.3653 0.080 Uiso 1 1 calc R U
CB2_8 C 0.3079(2) 0.33698(18) 0.3272(6) 0.0414(15) Uani 1 1 d . U
HB21_8 H 0.2996 0.3306 0.4170 0.062 Uiso 1 1 calc R U
HB22_8 H 0.3216 0.3638 0.3237 0.062 Uiso 1 1 calc R U
HB23_8 H 0.2803 0.3362 0.2727 0.062 Uiso 1 1 calc R U
N_9 N 0.2875(2) 0.21011(15) 0.2169(5) 0.0407(13) Uani 1 1 d . U
CA_9 C 0.2629(3) 0.17657(18) 0.1534(7) 0.0446(16) Uani 1 1 d . U
C_9 C 0.2919(3) 0.1374(2) 0.1692(6) 0.0395(15) Uani 1 1 d . U
O_9 O 0.27234(17) 0.10693(12) 0.2000(4) 0.0428(11) Uani 1 1 d . U
CB1_9 C 0.2552(3) 0.1856(2) 0.0115(7) 0.056(2) Uani 1 1 d . U
HB11_9 H 0.2389 0.1632 -0.0293 0.084 Uiso 1 1 calc R U
HB12_9 H 0.2367 0.2099 0.0030 0.084 Uiso 1 1 calc R U
HB13_9 H 0.2850 0.1894 -0.0315 0.084 Uiso 1 1 calc R U
CB2_9 C 0.2170(3) 0.1714(2) 0.2274(8) 0.0540(18) Uani 1 1 d . U
HB21_9 H 0.1994 0.1495 0.1888 0.081 Uiso 1 1 calc R U
HB22_9 H 0.2234 0.1654 0.3187 0.081 Uiso 1 1 calc R U
HB23_9 H 0.1991 0.1962 0.2217 0.081 Uiso 1 1 calc R U
N_10 N 0.3377(2) 0.13851(15) 0.1551(5) 0.0432(13) Uani 1 1 d . U
CA_10 C 0.3644(3) 0.10151(19) 0.1806(7) 0.0428(16) Uani 1 1 d . U
HA_10 H 0.3545 0.0802 0.1186 0.051 Uiso 1 1 calc R U
C_10 C 0.3582(3) 0.08674(19) 0.3192(7) 0.0454(17) Uani 1 1 d . U
O_10 O 0.3690(2) 0.05183(13) 0.3475(5) 0.0566(13) Uani 1 1 d . U
CB_10 C 0.4140(3) 0.1133(2) 0.1519(8) 0.0545(18) Uani 1 1 d . U
HB1_10 H 0.4301 0.1214 0.2323 0.065 Uiso 1 1 calc R U
HB2_10 H 0.4310 0.0909 0.1113 0.065 Uiso 1 1 calc R U
CG_10 C 0.4100(3) 0.1477(2) 0.0603(7) 0.0559(18) Uani 1 1 d . U
HG_10 H 0.4386 0.1643 0.0606 0.067 Uiso 1 1 calc R U
OD_10 O 0.4012(2) 0.13122(15) -0.0660(5) 0.0577(14) Uani 1 1 d . U
HD_10 H 0.4157 0.1444 -0.1221 0.069 Uiso 1 1 calc R U
CD_10 C 0.3688(3) 0.1712(2) 0.1096(7) 0.0493(17) Uani 1 1 d . U
HD1_10 H 0.3775 0.1892 0.1818 0.059 Uiso 1 1 calc R U
HD2_10 H 0.3544 0.1870 0.0393 0.059 Uiso 1 1 calc R U
N_11 N 0.3443(2) 0.11368(15) 0.4086(5) 0.0406(13) Uani 1 1 d . U
H_11 H 0.3394 0.1385 0.3836 0.049 Uiso 1 1 calc R U
CA_11 C 0.3370(3) 0.10370(18) 0.5433(6) 0.0411(15) Uani 1 1 d . U
HA_11 H 0.3647 0.0887 0.5742 0.049 Uiso 1 1 calc R U
C_11 C 0.2958(3) 0.07828(19) 0.5681(7) 0.0441(16) Uani 1 1 d . U
O_11 O 0.28902(19) 0.06393(12) 0.6762(4) 0.0490(12) Uani 1 1 d . U
CB_11 C 0.3332(2) 0.14124(18) 0.6232(6) 0.0390(15) Uani 1 1 d . U
HB1_11 H 0.3301 0.1336 0.7156 0.047 Uiso 1 1 calc R U
HB2_11 H 0.3046 0.1554 0.5979 0.047 Uiso 1 1 calc R U
CG_11 C 0.3735(2) 0.17006(18) 0.6099(6) 0.0387(15) Uani 1 1 d . U
HG1_11 H 0.4027 0.1559 0.6298 0.046 Uiso 1 1 calc R U
HG2_11 H 0.3753 0.1800 0.5196 0.046 Uiso 1 1 calc R U
CD_11 C 0.3677(2) 0.20458(18) 0.7012(6) 0.0348(14) Uani 1 1 d . U
OE1_11 O 0.3812(2) 0.20176(15) 0.8143(5) 0.0635(15) Uani 1 1 d . U
NE2_11 N 0.3444(2) 0.23545(17) 0.6599(6) 0.0484(14) Uani 1 1 d . U
HE11_11 H 0.3379 0.2551 0.7135 0.058 Uiso 1 1 calc R U
HE12_11 H 0.3353 0.2366 0.5786 0.058 Uiso 1 1 calc R U
N_12 N 0.2639(2) 0.07338(14) 0.4694(5) 0.0437(14) Uani 1 1 d . U
H_12 H 0.2713 0.0811 0.3905 0.052 Uiso 1 1 calc R U
CA_12 C 0.2181(3) 0.0558(2) 0.4913(7) 0.0469(17) Uani 1 1 d . U
C_12 C 0.2220(3) 0.01542(19) 0.5623(7) 0.0421(16) Uani 1 1 d . U
O_12 O 0.19212(18) 0.00713(13) 0.6430(5) 0.0479(12) Uani 1 1 d . U
CB1_12 C 0.1884(3) 0.0837(2) 0.5659(9) 0.063(2) Uani 1 1 d . U
HB11_12 H 0.1581 0.0715 0.5795 0.094 Uiso 1 1 calc R U
HB12_12 H 0.2026 0.0893 0.6501 0.094 Uiso 1 1 calc R U
HB13_12 H 0.1848 0.1086 0.5172 0.094 Uiso 1 1 calc R U
CB2_12 C 0.1973(3) 0.0483(2) 0.3577(8) 0.0574(19) Uani 1 1 d . U
HB21_12 H 0.1667 0.0365 0.3676 0.086 Uiso 1 1 calc R U
HB22_12 H 0.1949 0.0736 0.3106 0.086 Uiso 1 1 calc R U
HB23_12 H 0.2171 0.0299 0.3090 0.086 Uiso 1 1 calc R U
N_13 N 0.2561(2) -0.01043(15) 0.5357(5) 0.0395(13) Uani 1 1 d . U
CA_13 C 0.2572(3) -0.04964(18) 0.6039(6) 0.0391(15) Uani 1 1 d . U
HA_13 H 0.2283 -0.0644 0.5818 0.047 Uiso 1 1 calc R U
C_13 C 0.2611(3) -0.04773(19) 0.7498(6) 0.0418(16) Uani 1 1 d . U
O_13 O 0.25257(18) -0.07777(12) 0.8129(4) 0.0462(12) Uani 1 1 d . U
CB_13 C 0.2983(3) -0.0717(2) 0.5384(7) 0.059(2) Uani 1 1 d . U
HB1_13 H 0.3274 -0.0666 0.5855 0.070 Uiso 1 1 calc R U
HB2_13 H 0.2928 -0.1009 0.5351 0.070 Uiso 1 1 calc R U
CG_13 C 0.2997(3) -0.0539(2) 0.4026(7) 0.058(2) Uani 1 1 d . U
HG_13 H 0.3302 -0.0583 0.3600 0.070 Uiso 1 1 calc R U
OD_13 O 0.2633(2) -0.07140(14) 0.3306(5) 0.0610(15) Uani 1 1 d . U
HD_13 H 0.2618 -0.0606 0.2571 0.073 Uiso 1 1 calc R U
CD_13 C 0.2912(3) -0.00950(19) 0.4308(6) 0.0429(16) Uani 1 1 d . U
HD1_13 H 0.3198 0.0038 0.4603 0.051 Uiso 1 1 calc R U
HD2_13 H 0.2794 0.0045 0.3529 0.051 Uiso 1 1 calc R U
N_14 N 0.2735(2) -0.01282(15) 0.8066(5) 0.0432(14) Uani 1 1 d . U
H_14 H 0.2827 0.0072 0.7576 0.052 Uiso 1 1 calc R U
CA_14 C 0.2721(3) -0.00783(19) 0.9475(6) 0.0452(16) Uani 1 1 d . U
C_14 C 0.2249(3) -0.02119(18) 1.0010(6) 0.0398(15) Uani 1 1 d . U
O_14 O 0.22129(19) -0.03468(14) 1.1139(4) 0.0514(12) Uani 1 1 d . U
CB1_14 C 0.3108(3) -0.0297(3) 1.0127(7) 0.0582(19) Uani 1 1 d . U
HB11_14 H 0.3088 -0.0258 1.1069 0.087 Uiso 1 1 calc R U
HB12_14 H 0.3085 -0.0583 0.9929 0.087 Uiso 1 1 calc R U
HB13_14 H 0.3403 -0.0194 0.9810 0.087 Uiso 1 1 calc R U
CB2_14 C 0.2751(3) 0.0378(2) 0.9740(7) 0.0511(18) Uani 1 1 d . U
HB21_14 H 0.2743 0.0426 1.0678 0.077 Uiso 1 1 calc R U
HB22_14 H 0.3040 0.0482 0.9384 0.077 Uiso 1 1 calc R U
HB23_14 H 0.2491 0.0513 0.9326 0.077 Uiso 1 1 calc R U
N_15 N 0.1881(2) -0.01664(14) 0.9230(5) 0.0440(14) Uani 1 1 d . U
H_15 H 0.1918 -0.0026 0.8516 0.053 Uiso 1 1 calc R U
CA_15 C 0.1431(3) -0.03302(19) 0.9474(8) 0.0490(17) Uani 1 1 d . U
HA_15 H 0.1390 -0.0359 1.0433 0.059 Uiso 1 1 calc R U
C_15 C 0.1391(3) -0.0741(2) 0.8853(8) 0.059(2) Uani 1 1 d . U
H1_15 H 0.1083 -0.0852 0.9050 0.070 Uiso 1 1 calc R U
H2_15 H 0.1414 -0.0711 0.7899 0.070 Uiso 1 1 calc R U
O_15 O 0.1726(2) -0.10143(14) 0.9267(5) 0.0603(14) Uani 1 1 d . U
HO_15 H 0.1984 -0.0947 0.8972 0.072 Uiso 1 1 calc R U
CB_15 C 0.1064(3) -0.0041(2) 0.8962(9) 0.065(2) Uani 1 1 d . U
HB1_15 H 0.1122 0.0013 0.8032 0.078 Uiso 1 1 calc R U
HB2_15 H 0.0756 -0.0167 0.9039 0.078 Uiso 1 1 calc R U
CG_15 C 0.1066(3) 0.0345(2) 0.9701(9) 0.064(2) Uani 1 1 d . U
CD1_15 C 0.1312(3) 0.0664(3) 0.9306(12) 0.078(3) Uani 1 1 d . U
HD11_15 H 0.1474 0.0648 0.8507 0.094 Uiso 1 1 calc R U
CE11_15 C 0.1339(4) 0.1016(3) 1.0012(13) 0.091(3) Uani 1 1 d . U
HE11_15 H 0.1519 0.1234 0.9714 0.109 Uiso 1 1 calc R U
CZ_15 C 0.1100(4) 0.1039(3) 1.1143(15) 0.096(3) Uani 1 1 d . U
HZ1_15 H 0.1109 0.1280 1.1627 0.115 Uiso 1 1 calc R U
CE2_15 C 0.0852(4) 0.0730(3) 1.1598(15) 0.099(3) Uani 1 1 d . U
HE21_15 H 0.0696 0.0750 1.2407 0.118 Uiso 1 1 calc R U
CD2_15 C 0.0824(4) 0.0382(3) 1.0877(11) 0.082(3) Uani 1 1 d . U
HD21_15 H 0.0640 0.0166 1.1179 0.099 Uiso 1 1 calc R U
O_21 O 0.1539(2) -0.08695(15) 0.2293(5) 0.0654(15) Uani 1 1 d D U
HO_21 H 0.1741(10) -0.0728(6) 0.194(3) 0.078 Uiso 1 1 d D U
C1_21 C 0.1462(4) -0.0737(4) 0.3564(9) 0.103(3) Uani 1 1 d D U
H11_21 H 0.1746 -0.0612 0.3909 0.124 Uiso 1 1 calc R U
H12_21 H 0.1383 -0.0967 0.4125 0.124 Uiso 1 1 calc R U
C2_21 C 0.1070(5) -0.0432(5) 0.3587(16) 0.157(6) Uani 1 1 d D U
H21_21 H 0.1162 -0.0197 0.3068 0.188 Uiso 1 1 calc R U
H22_21 H 0.0796 -0.0552 0.3164 0.188 Uiso 1 1 calc R U
C3_21 C 0.0936(6) -0.0295(7) 0.4919(17) 0.172(7) Uani 1 1 d D U
H31_21 H 0.1211 -0.0265 0.5479 0.207 Uiso 1 1 calc R U
H32_21 H 0.0722 -0.0488 0.5331 0.207 Uiso 1 1 calc R U
C4_21 C 0.0661(7) 0.0176(7) 0.466(2) 0.178(7) Uani 1 1 d D U
H41_21 H 0.0863 0.0349 0.4132 0.213 Uiso 1 1 calc R U
H42_21 H 0.0370 0.0135 0.4182 0.213 Uiso 1 1 calc R U
C5_21 C 0.0561(7) 0.0378(5) 0.5925(19) 0.162(6) Uani 1 1 d D U
H51_21 H 0.0862 0.0432 0.6341 0.194 Uiso 1 1 calc R U
H52_21 H 0.0402 0.0179 0.6478 0.194 Uiso 1 1 calc R U
C6_21 C 0.0288(8) 0.0756(7) 0.602(2) 0.195(8) Uani 1 1 d D U
H61_21 H 0.0044 0.0752 0.5353 0.234 Uiso 1 1 calc R U
H62_21 H 0.0494 0.0985 0.5827 0.234 Uiso 1 1 calc R U
C7_21 C 0.0068(12) 0.0824(11) 0.734(3) 0.285(15) Uani 1 1 d D U
H71_21 H -0.0235 0.0689 0.7327 0.342 Uiso 1 1 calc R U
H72_21 H 0.0260 0.0685 0.7989 0.342 Uiso 1 1 calc R U
C8_21 C -0.001(2) 0.1245(13) 0.781(5) 0.44(3) Uani 1 1 d D U
H81_21 H -0.0151 0.1239 0.8665 0.655 Uiso 1 1 calc R U
H82_21 H 0.0290 0.1383 0.7862 0.655 Uiso 1 1 calc R U
H83_21 H -0.0208 0.1387 0.7197 0.655 Uiso 1 1 calc R U
O039_22 O 0.46579(17) 0.23257(15) -0.0524(5) 0.0572(13) Uani 1 1 d . .
O104_22 O 0.1454(4) 0.3610(5) -0.2032(15) 0.173(5) Uani 1 1 d . .

loop_
_atom_site_aniso_label
_atom_site_aniso_U_11
_atom_site_aniso_U_22
_atom_site_aniso_U_33
_atom_site_aniso_U_23
_atom_site_aniso_U_13
_atom_site_aniso_U_12
CH3_1 0.56(6) 0.154(16) 0.51(4) 0.03(3) -0.24(5) -0.21(3)
C_1 0.30(3) 0.108(11) 0.33(2) -0.026(13) -0.15(2) -0.077(13)
O_1 0.130(7) 0.131(9) 0.311(17) -0.112(12) -0.046(11) 0.029(7)
N_2 0.201(11) 0.096(6) 0.178(10) 0.053(6) -0.133(10) -0.058(7)
CA_2 0.100(5) 0.086(5) 0.037(4) -0.006(4) -0.014(4) -0.013(5)
C_2 0.074(5) 0.062(5) 0.036(4) -0.020(4) 0.011(4) 0.007(4)
O_2 0.079(4) 0.095(4) 0.053(4) -0.008(3) 0.023(3) -0.002(3)
CB_2 0.140(8) 0.123(7) 0.064(6) 0.018(6) -0.052(7) -0.048(7)
CG1_2 0.127(9) 0.114(7) 0.153(14) -0.053(9) -0.028(9) 0.013(7)
CG2_2 0.167(11) 0.118(9) 0.085(8) 0.025(8) -0.068(9) -0.020(8)
N_3 0.042(3) 0.060(4) 0.035(3) -0.009(3) -0.001(3) -0.001(3)
CA_3 0.045(3) 0.046(4) 0.064(5) -0.006(4) -0.005(3) -0.004(3)
C_3 0.050(4) 0.038(4) 0.048(4) 0.005(3) -0.006(3) 0.002(3)
O_3 0.051(3) 0.043(3) 0.068(4) 0.008(3) -0.009(3) 0.010(2)
CB1_3 0.071(5) 0.046(4) 0.128(9) -0.020(5) -0.019(5) 0.014(4)
CB2_3 0.075(5) 0.063(5) 0.079(6) 0.019(5) -0.015(4) -0.022(4)
N_4 0.049(3) 0.049(3) 0.051(4) 0.008(3) -0.023(3) -0.003(3)
CA_4 0.061(4) 0.046(4) 0.037(4) -0.004(3) -0.016(3) -0.003(3)
C_4 0.052(4) 0.042(4) 0.034(3) -0.003(3) -0.010(3) -0.003(3)
C1_4 0.055(4) 0.064(4) 0.022(3) 0.009(3) -0.003(3) -0.008(3)
N1_4 0.079(4) 0.106(6) 0.052(4) 0.026(4) 0.010(4) 0.040(4)
N2_4 0.089(5) 0.093(5) 0.053(4) 0.039(4) 0.013(4) 0.048(4)
CB1_4 0.097(5) 0.042(4) 0.043(5) 0.002(3) -0.020(4) 0.005(4)
CB2_4 0.072(4) 0.051(4) 0.029(4) 0.002(3) -0.001(3) -0.021(3)
N_5 0.057(3) 0.069(4) 0.030(3) 0.017(3) 0.001(3) 0.014(3)
CA_5 0.061(4) 0.077(5) 0.019(3) 0.004(3) 0.007(3) 0.022(3)
C_5 0.065(4) 0.060(4) 0.014(3) 0.011(3) 0.001(3) 0.014(3)
O_5 0.077(3) 0.076(3) 0.022(2) 0.005(2) -0.003(2) -0.005(3)
CB_5 0.059(4) 0.061(4) 0.025(4) 0.017(3) 0.010(3) 0.004(3)
CG1_5 0.083(5) 0.075(6) 0.063(6) 0.020(5) -0.007(4) -0.014(5)
CG2_5 0.083(5) 0.075(5) 0.062(6) 0.024(5) 0.002(5) 0.015(5)
N_6 0.077(4) 0.065(4) 0.039(4) -0.007(3) -0.009(3) 0.034(3)
CA_6 0.092(5) 0.049(4) 0.039(4) -0.003(4) -0.014(4) 0.026(4)
C_6 0.064(4) 0.050(4) 0.014(3) -0.007(3) 0.003(3) 0.008(3)
O_6 0.069(3) 0.039(3) 0.017(2) 0.002(2) -0.003(2) 0.009(2)
N_7 0.076(4) 0.035(3) 0.022(3) 0.003(2) 0.007(3) 0.011(3)
CA_7 0.067(4) 0.042(4) 0.018(3) -0.001(3) -0.001(3) 0.014(3)
C_7 0.058(4) 0.039(4) 0.027(3) 0.006(3) -0.001(3) -0.001(3)
O_7 0.076(3) 0.058(3) 0.028(3) 0.010(2) 0.005(2) 0.029(3)
CB_7 0.071(4) 0.044(4) 0.051(4) 0.010(4) 0.005(4) 0.000(3)
CG_7 0.064(4) 0.078(5) 0.068(6) 0.043(5) 0.014(4) 0.007(4)
CD1_7 0.074(5) 0.111(7) 0.031(4) 0.026(4) -0.003(4) -0.011(5)
CD2_7 0.097(7) 0.098(7) 0.119(10) 0.030(7) 0.013(7) -0.020(6)
N_8 0.060(3) 0.025(2) 0.020(3) 0.005(2) -0.003(2) 0.008(2)
CA_8 0.067(4) 0.039(3) 0.011(3) 0.000(3) -0.004(3) 0.002(3)
C_8 0.061(4) 0.033(3) 0.018(3) 0.000(3) 0.003(3) 0.004(3)
C1_8 0.063(4) 0.031(3) 0.017(3) 0.010(3) -0.004(3) 0.008(3)
N1_8 0.067(3) 0.029(3) 0.014(3) 0.003(2) -0.006(2) 0.008(2)
N2_8 0.076(3) 0.035(3) 0.011(3) 0.003(2) -0.007(3) 0.000(3)
CB1_8 0.075(4) 0.052(4) 0.033(4) 0.011(3) -0.010(4) -0.005(3)
CB2_8 0.072(4) 0.033(3) 0.019(3) 0.000(3) 0.004(3) -0.008(3)
N_9 0.073(3) 0.028(3) 0.021(3) 0.002(2) -0.006(3) 0.002(2)
CA_9 0.079(4) 0.027(3) 0.028(3) 0.006(3) -0.007(3) -0.006(3)
C_9 0.070(4) 0.038(4) 0.011(3) 0.000(3) -0.009(3) -0.005(3)
O_9 0.079(3) 0.023(2) 0.027(2) 0.002(2) -0.006(2) -0.006(2)
CB1_9 0.101(6) 0.034(4) 0.034(4) 0.004(3) -0.023(4) -0.007(4)
CB2_9 0.073(4) 0.037(4) 0.053(5) 0.012(4) -0.007(4) 0.006(3)
N_10 0.083(4) 0.025(3) 0.022(3) 0.002(2) 0.004(3) -0.003(3)
CA_10 0.072(4) 0.033(3) 0.024(3) 0.003(3) 0.005(3) 0.005(3)
C_10 0.078(4) 0.026(3) 0.032(4) -0.008(3) 0.005(3) 0.003(3)
O_10 0.098(4) 0.035(3) 0.037(3) 0.013(2) 0.014(3) 0.016(2)
CB_10 0.078(4) 0.051(4) 0.034(4) 0.011(3) 0.003(4) 0.003(4)
CG_10 0.080(4) 0.056(4) 0.032(4) 0.008(4) -0.001(4) -0.012(4)
OD_10 0.095(4) 0.052(3) 0.026(3) 0.000(2) 0.018(3) -0.002(3)
CD_10 0.088(5) 0.036(3) 0.023(3) 0.000(3) 0.002(4) -0.012(3)
N_11 0.070(3) 0.027(3) 0.024(3) 0.006(2) -0.003(3) 0.008(3)
CA_11 0.078(4) 0.027(3) 0.019(3) 0.002(3) -0.002(3) 0.006(3)
C_11 0.080(4) 0.025(3) 0.027(4) 0.002(3) 0.002(3) 0.008(3)
O_11 0.099(4) 0.029(2) 0.019(2) 0.002(2) 0.004(2) -0.014(2)
CB_11 0.066(4) 0.031(3) 0.020(3) 0.007(3) -0.001(3) -0.003(3)
CG_11 0.061(4) 0.037(3) 0.018(3) 0.001(3) 0.000(3) -0.001(3)
CD_11 0.055(3) 0.033(3) 0.016(3) 0.007(3) 0.000(3) -0.006(3)
OE1_11 0.103(4) 0.055(3) 0.032(3) 0.004(2) -0.030(3) -0.009(3)
NE2_11 0.069(3) 0.044(3) 0.032(3) 0.000(3) -0.006(3) 0.006(3)
N_12 0.081(4) 0.026(3) 0.024(3) 0.008(2) -0.010(3) -0.008(3)
CA_12 0.068(4) 0.035(3) 0.038(4) 0.020(3) -0.002(3) -0.001(3)
C_12 0.072(4) 0.028(3) 0.026(4) 0.008(3) -0.005(3) -0.004(3)
O_12 0.076(3) 0.037(2) 0.031(3) 0.015(2) -0.004(3) -0.004(2)
CB1_12 0.088(5) 0.034(4) 0.066(5) 0.021(4) 0.012(5) 0.009(4)
CB2_12 0.073(4) 0.054(4) 0.045(4) 0.024(4) -0.016(4) -0.007(4)
N_13 0.074(3) 0.026(3) 0.019(3) 0.007(2) -0.003(3) -0.005(3)
CA_13 0.081(4) 0.019(3) 0.018(3) 0.006(2) -0.003(3) 0.004(3)
C_13 0.080(4) 0.023(3) 0.022(3) -0.001(3) 0.002(3) 0.005(3)
O_13 0.091(3) 0.022(2) 0.025(2) 0.008(2) 0.000(2) 0.009(2)
CB_13 0.112(6) 0.040(4) 0.024(4) 0.005(3) -0.002(4) 0.015(4)
CG_13 0.101(5) 0.044(4) 0.029(4) -0.001(3) -0.001(4) 0.013(4)
OD_13 0.131(4) 0.034(2) 0.018(2) 0.000(2) -0.008(3) -0.012(3)
CD_13 0.080(4) 0.031(3) 0.018(3) 0.002(3) 0.001(3) 0.005(3)
N_14 0.081(4) 0.033(3) 0.016(3) 0.004(2) 0.002(3) -0.005(3)
CA_14 0.094(5) 0.030(3) 0.012(3) 0.006(3) -0.005(3) -0.001(3)
C_14 0.079(4) 0.025(3) 0.015(3) -0.003(3) 0.003(3) 0.001(3)
O_14 0.091(3) 0.045(3) 0.017(2) 0.008(2) -0.004(2) -0.003(2)
CB1_14 0.085(5) 0.066(5) 0.023(4) -0.009(4) 0.000(4) -0.006(4)
CB2_14 0.082(5) 0.042(4) 0.029(4) -0.013(3) -0.002(4) -0.010(3)
N_15 0.091(4) 0.019(2) 0.021(3) 0.002(2) 0.004(3) 0.000(3)
CA_15 0.077(4) 0.030(3) 0.040(4) 0.009(3) 0.003(4) -0.003(3)
C_15 0.095(5) 0.044(4) 0.037(4) 0.000(3) -0.002(4) -0.012(4)
O_15 0.109(4) 0.038(3) 0.034(3) 0.000(2) 0.005(3) -0.012(3)
CB_15 0.074(5) 0.059(4) 0.062(5) 0.017(4) -0.002(4) -0.002(4)
CG_15 0.075(5) 0.050(4) 0.066(5) 0.015(4) 0.002(4) 0.008(4)
CD1_15 0.085(6) 0.053(5) 0.096(7) 0.009(5) 0.017(5) 0.009(4)
CE11_15 0.092(6) 0.057(5) 0.122(9) 0.001(6) 0.004(6) 0.007(5)
CZ_15 0.081(6) 0.071(6) 0.136(9) -0.027(6) 0.000(6) 0.020(5)
CE2_15 0.089(6) 0.075(6) 0.133(9) -0.008(6) 0.021(7) 0.027(5)
CD2_15 0.087(6) 0.076(6) 0.084(7) -0.001(5) 0.000(5) 0.016(5)
O_21 0.107(4) 0.055(3) 0.034(3) -0.005(3) -0.005(3) -0.015(3)
C1_21 0.137(8) 0.113(8) 0.059(6) -0.014(6) 0.024(6) -0.034(6)
C2_21 0.122(9) 0.184(14) 0.163(13) -0.087(12) -0.024(10) 0.006(8)
C3_21 0.112(10) 0.246(16) 0.159(13) -0.101(13) -0.029(9) 0.021(11)
C4_21 0.143(12) 0.199(15) 0.191(17) -0.045(13) -0.014(13) -0.012(11)
C5_21 0.145(12) 0.159(13) 0.182(16) -0.004(12) 0.019(13) 0.009(10)
C6_21 0.192(17) 0.223(18) 0.170(16) 0.016(14) -0.023(14) 0.076(15)
C7_21 0.29(3) 0.36(3) 0.21(2) 0.00(2) 0.00(2) 0.20(2)
C8_21 0.58(7) 0.40(4) 0.33(5) -0.07(4) 0.17(6) 0.15(5)
O039_22 0.062(3) 0.056(3) 0.054(3) -0.006(3) 0.005(3) -0.002(2)
O104_22 0.144(8) 0.221(14) 0.154(11) 0.008(10) -0.005(8) 0.025(9)

loop_
_atom_type_symbol
_atom_type_description
_atom_type_scat_dispersion_real
_atom_type_scat_dispersion_imag
_atom_type_scat_source
C C 0.0033 0.0016 'International Tables Vol C Tables 4.2.6.8 and 6.1.1.4'
H H 0.0000 0.0000 'International Tables Vol C Tables 4.2.6.8 and 6.1.1.4'
N N 0.0061 0.0033 'International Tables Vol C Tables 4.2.6.8 and 6.1.1.4'
O O 0.0106 0.0060 'International Tables Vol C Tables 4.2.6.8 and 6.1.1.4'

loop_
_geom_angle_atom_site_label_1
_geom_angle_atom_site_label_2
_geom_angle_atom_site_label_3
_geom_angle
CH3_1 C_1 O_1 125(3)
CH3_1 C_1 N_2 112(3)
O_1 C_1 N_2 116.0(18)
CA_2 N_2 C_1 111.2(17)
N_2 CA_2 C_2 109.8(8)
N_2 CA_2 CB_2 108.2(9)
C_2 CA_2 CB_2 111.0(8)
O_2 C_2 N_3 122.6(8)
O_2 C_2 CA_2 119.8(8)
N_3 C_2 CA_2 117.7(7)
CG1_2 CB_2 CA_2 116.5(10)
CG1_2 CB_2 CG2_2 110.3(10)
CA_2 CB_2 CG2_2 107.3(11)
C_2 N_3 CA_3 122.4(6)
N_3 CA_3 CB1_3 110.8(7)
N_3 CA_3 CB2_3 108.5(6)
CB1_3 CA_3 CB2_3 110.5(7)
N_3 CA_3 C_3 111.3(6)
CB1_3 CA_3 C_3 110.7(6)
CB2_3 CA_3 C_3 104.8(7)
O_3 C_3 N_4 122.6(6)
O_3 C_3 CA_3 119.3(6)
N_4 C_3 CA_3 118.0(6)
C_3 N_4 CA_4 125.5(6)
N_4 CA_4 C_4 108.2(6)
N_4 CA_4 CB1_4 107.8(6)
C_4 CA_4 CB1_4 111.1(6)
N_4 CA_4 CB2_4 109.3(6)
C_4 CA_4 CB2_4 111.0(6)
CB1_4 CA_4 CB2_4 109.4(6)
N1_4 C_4 C1_4 107.5(6)
N1_4 C_4 CA_4 119.0(6)
C1_4 C_4 CA_4 133.1(7)
C_4 C1_4 N_5 106.6(7)
N2_4 N1_4 C_4 110.3(6)
N1_4 N2_4 N_5 106.0(6)
N2_4 N_5 C1_4 109.5(6)
N2_4 N_5 CA_5 120.0(6)
C1_4 N_5 CA_5 130.6(6)
N_5 CA_5 C_5 108.0(6)
N_5 CA_5 CB_5 112.2(6)
C_5 CA_5 CB_5 113.1(6)
O_5 C_5 N_6 120.7(7)
O_5 C_5 CA_5 121.6(6)
N_6 C_5 CA_5 117.6(7)
CA_5 CB_5 CG2_5 108.6(7)
CA_5 CB_5 CG1_5 110.6(7)
CG2_5 CB_5 CG1_5 111.6(7)
C_5 N_6 CA_6 121.8(7)
N_6 CA_6 C_6 113.0(6)
O_6 C_6 N_7 125.0(6)
O_6 C_6 CA_6 119.8(7)
N_7 C_6 CA_6 115.1(7)
C_6 N_7 CA_7 121.1(6)
CB_7 CA_7 N_7 111.4(6)
CB_7 CA_7 C_7 112.1(6)
N_7 CA_7 C_7 113.8(5)
O_7 C_7 N_8 123.0(6)
O_7 C_7 CA_7 120.1(6)
N_8 C_7 CA_7 116.9(6)
CA_7 CB_7 CG_7 117.3(7)
CD1_7 CG_7 CB_7 111.9(7)
CD1_7 CG_7 CD2_7 111.3(9)
CB_7 CG_7 CD2_7 109.4(9)
C_7 N_8 CA_8 124.0(5)
N_8 CA_8 CB2_8 107.3(5)
N_8 CA_8 CB1_8 111.9(6)
CB2_8 CA_8 CB1_8 109.4(6)
N_8 CA_8 C_8 106.3(5)
CB2_8 CA_8 C_8 111.3(6)
CB1_8 CA_8 C_8 110.5(5)
N1_8 C_8 C1_8 107.8(5)
N1_8 C_8 CA_8 122.9(6)
C1_8 C_8 CA_8 129.4(6)
N_9 C1_8 C_8 106.0(5)
N2_8 N1_8 C_8 109.2(5)
N1_8 N2_8 N_9 106.7(5)
C1_8 N_9 N2_8 110.3(5)
C1_8 N_9 CA_9 131.2(5)
N2_8 N_9 CA_9 118.5(5)
N_9 CA_9 CB1_9 110.3(5)
N_9 CA_9 CB2_9 106.4(6)
CB1_9 CA_9 CB2_9 111.9(7)
N_9 CA_9 C_9 109.1(5)
CB1_9 CA_9 C_9 110.3(6)
CB2_9 CA_9 C_9 108.7(5)
O_9 C_9 N_10 121.3(6)
O_9 C_9 CA_9 118.6(6)
N_10 C_9 CA_9 120.1(6)
C_9 N_10 CA_10 118.5(5)
C_9 N_10 CD_10 130.9(6)
CA_10 N_10 CD_10 110.5(6)
N_10 CA_10 C_10 112.0(5)
N_10 CA_10 CB_10 104.1(5)
C_10 CA_10 CB_10 112.3(6)
O_10 C_10 N_11 122.8(6)
O_10 C_10 CA_10 119.7(6)
N_11 C_10 CA_10 117.3(6)
CG_10 CB_10 CA_10 104.4(6)
OD_10 CG_10 CB_10 106.9(6)
OD_10 CG_10 CD_10 111.3(6)
CB_10 CG_10 CD_10 104.5(6)
N_10 CD_10 CG_10 101.6(5)
C_10 N_11 CA_11 123.0(5)
N_11 CA_11 C_11 114.4(6)
N_11 CA_11 CB_11 110.0(5)
C_11 CA_11 CB_11 108.9(6)
O_11 C_11 N_12 120.7(7)
O_11 C_11 CA_11 120.5(6)
N_12 C_11 CA_11 118.7(6)
CA_11 CB_11 CG_11 115.0(6)
CD_11 CG_11 CB_11 110.1(5)
OE1_11 CD_11 NE2_11 122.2(6)
OE1_11 CD_11 CG_11 119.8(6)
NE2_11 CD_11 CG_11 117.7(6)
C_11 N_12 CA_12 122.7(6)
N_12 CA_12 CB1_12 110.6(6)
N_12 CA_12 CB2_12 106.6(6)
CB1_12 CA_12 CB2_12 109.9(7)
N_12 CA_12 C_12 111.0(6)
CB1_12 CA_12 C_12 110.4(6)
CB2_12 CA_12 C_12 108.3(6)
O_12 C_12 N_13 120.8(5)
O_12 C_12 CA_12 117.8(6)
N_13 C_12 CA_12 121.4(6)
C_12 N_13 CD_13 129.8(5)
C_12 N_13 CA_13 119.1(6)
CD_13 N_13 CA_13 110.3(5)
N_13 CA_13 C_13 115.7(5)
N_13 CA_13 CB_13 103.3(5)
C_13 CA_13 CB_13 113.3(6)
O_13 C_13 N_14 122.3(6)
O_13 C_13 CA_13 118.7(6)
N_14 C_13 CA_13 119.1(6)
CG_13 CB_13 CA_13 103.6(6)
OD_13 CG_13 CB_13 107.4(7)
OD_13 CG_13 CD_13 112.3(7)
CB_13 CG_13 CD_13 101.6(6)
N_13 CD_13 CG_13 103.2(6)
C_13 N_14 CA_14 121.2(5)
N_14 CA_14 CB1_14 111.5(6)
N_14 CA_14 C_14 110.4(6)
CB1_14 CA_14 C_14 111.3(5)
N_14 CA_14 CB2_14 106.6(5)
CB1_14 CA_14 CB2_14 111.0(6)
C_14 CA_14 CB2_14 105.9(6)
O_14 C_14 N_15 121.9(7)
O_14 C_14 CA_14 120.7(6)
N_15 C_14 CA_14 117.4(5)
C_14 N_15 CA_15 125.0(6)
N_15 CA_15 C_15 109.9(6)
N_15 CA_15 CB_15 109.4(6)
C_15 CA_15 CB_15 111.9(7)
O_15 C_15 CA_15 114.1(6)
CG_15 CB_15 CA_15 111.5(7)
CD1_15 CG_15 CD2_15 117.1(9)
CD1_15 CG_15 CB_15 122.2(9)
CD2_15 CG_15 CB_15 120.7(8)
CG_15 CD1_15 CE11_15 123.0(11)
CZ_15 CE11_15 CD1_15 118.1(11)
CE2_15 CZ_15 CE11_15 121.9(11)
CZ_15 CE2_15 CD2_15 119.4(12)
CE2_15 CD2_15 CG_15 120.5(10)
O_21 C1_21 C2_21 110.2(9)
C3_21 C2_21 C1_21 114.2(13)
C2_21 C3_21 C4_21 104.5(15)
C5_21 C4_21 C3_21 111.1(16)
C4_21 C5_21 C6_21 123.0(18)
C5_21 C6_21 C7_21 114.1(18)
C8_21 C7_21 C6_21 119(3)

loop_
_geom_bond_atom_site_label_1
_geom_bond_atom_site_label_2
_geom_bond_distance
CH3_1 C_1 1.45(2)
C_1 O_1 1.27(4)
C_1 N_2 1.51(4)
N_2 CA_2 1.415(15)
CA_2 C_2 1.501(13)
CA_2 CB_2 1.568(15)
C_2 O_2 1.267(10)
C_2 N_3 1.322(10)
CB_2 CG1_2 1.548(19)
CB_2 CG2_2 1.615(19)
N_3 CA_3 1.444(10)
CA_3 CB1_3 1.490(12)
CA_3 CB2_3 1.530(13)
CA_3 C_3 1.537(10)
C_3 O_3 1.250(8)
C_3 N_4 1.351(9)
N_4 CA_4 1.453(9)
CA_4 C_4 1.514(11)
CA_4 CB1_4 1.546(11)
CA_4 CB2_4 1.553(11)
C_4 N1_4 1.348(10)
C_4 C1_4 1.347(10)
C1_4 N_5 1.356(10)
N1_4 N2_4 1.325(10)
N2_4 N_5 1.356(10)
N_5 CA_5 1.476(10)
CA_5 C_5 1.498(12)
CA_5 CB_5 1.514(12)
C_5 O_5 1.245(9)
C_5 N_6 1.336(10)
CB_5 CG2_5 1.526(12)
CB_5 CG1_5 1.530(12)
N_6 CA_6 1.412(11)
CA_6 C_6 1.540(11)
C_6 O_6 1.229(9)
C_6 N_7 1.303(9)
N_7 CA_7 1.484(9)
CA_7 CB_7 1.484(11)
CA_7 C_7 1.531(10)
C_7 O_7 1.240(8)
C_7 N_8 1.332(9)
CB_7 CG_7 1.535(12)
CG_7 CD1_7 1.454(14)
CG_7 CD2_7 1.546(15)
N_8 CA_8 1.487(8)
CA_8 CB2_8 1.510(10)
CA_8 CB1_8 1.520(10)
CA_8 C_8 1.535(10)
C_8 N1_8 1.353(8)
C_8 C1_8 1.359(9)
C1_8 N_9 1.336(8)
N1_8 N2_8 1.320(8)
N2_8 N_9 1.348(8)
N_9 CA_9 1.483(9)
CA_9 CB1_9 1.509(10)
CA_9 CB2_9 1.544(11)
CA_9 C_9 1.567(10)
C_9 O_9 1.211(8)
C_9 N_10 1.337(10)
N_10 CA_10 1.485(9)
N_10 CD_10 1.495(9)
CA_10 C_10 1.521(10)
CA_10 CB_10 1.523(11)
C_10 O_10 1.244(8)
C_10 N_11 1.351(9)
CB_10 CG_10 1.491(11)
CG_10 OD_10 1.435(10)
CG_10 CD_10 1.518(12)
N_11 CA_11 1.443(9)
CA_11 C_11 1.490(11)
CA_11 CB_11 1.506(9)
C_11 O_11 1.229(8)
C_11 N_12 1.386(10)
CB_11 CG_11 1.524(9)
CG_11 CD_11 1.499(9)
CD_11 OE1_11 1.234(8)
CD_11 NE2_11 1.305(9)
N_12 CA_12 1.471(10)
CA_12 CB1_12 1.487(12)
CA_12 CB2_12 1.523(12)
CA_12 C_12 1.540(9)
C_12 O_12 1.233(9)
C_12 N_13 1.344(9)
N_13 CD_13 1.486(9)
N_13 CA_13 1.489(8)
CA_13 C_13 1.508(10)
CA_13 CB_13 1.556(11)
C_13 O_13 1.222(8)
C_13 N_14 1.356(9)
CB_13 CG_13 1.521(11)
CG_13 OD_13 1.418(11)
CG_13 CD_13 1.534(10)
N_14 CA_14 1.462(9)
CA_14 CB1_14 1.501(12)
CA_14 C_14 1.541(11)
CA_14 CB2_14 1.553(10)
C_14 O_14 1.252(8)
C_14 N_15 1.347(9)
N_15 CA_15 1.440(10)
CA_15 C_15 1.522(11)
CA_15 CB_15 1.532(11)
C_15 O_15 1.401(10)
CB_15 CG_15 1.500(13)
CG_15 CD1_15 1.349(13)
CG_15 CD2_15 1.406(15)
CD1_15 CE11_15 1.384(15)
CE11_15 CZ_15 1.357(18)
CZ_15 CE2_15 1.346(17)
CE2_15 CD2_15 1.384(16)
O_21 C1_21 1.401(9)
C1_21 C2_21 1.529(12)
C2_21 C3_21 1.498(12)
C3_21 C4_21 1.79(3)
C4_21 C5_21 1.493(13)
C5_21 C6_21 1.496(12)
C6_21 C7_21 1.513(13)
C7_21 C8_21 1.506(14)
